data_4027098
loop_
_publ_author_name
'Benito Alcaide'
'Pedro Almendros'
'Amparo Luna'
'Gonzalo G\'omez-Campillos'
'M. Rosario Torres'

_publ_section_title
;
 Ring Enlargement versus Selenoetherification on the Reaction of Allenyl
 Oxindoles with Selenenylating Reagents
;
_journal_name_full 'Journal of Organic Chemistry'
_journal_page_first 3549
_journal_page_last 3556
_journal_paper_doi 10.1021/jo202495z
_journal_volume 77
_journal_year 2012
_chemical_formula_sum 'C19 H17 N O2 Se'
_chemical_formula_weight 370.30
_chemical_name_systematic
; 
 ? 
;
_space_group_IT_number 14
_symmetry_cell_setting monoclinic
_symmetry_space_group_name_Hall '-P 2yn'
_symmetry_space_group_name_H-M 'P 1 21/n 1'
_atom_sites_solution_hydrogens geom
_atom_sites_solution_primary direct
_atom_sites_solution_secondary difmap
_audit_creation_method SHELXL-97
_cell_angle_alpha 90.00
_cell_angle_beta 104.886(4)
_cell_angle_gamma 90.00
_cell_formula_units_Z 8
_cell_length_a 12.360(2)
_cell_length_b 12.862(3)
_cell_length_c 22.211(4)
_cell_measurement_reflns_used 2558
_cell_measurement_temperature 296(2)
_cell_measurement_theta_max 20.22
_cell_measurement_theta_min 2.33
_cell_volume 3412.5(11)
_computing_cell_refinement 'Bruker SMART'
_computing_data_collection 'Bruker SMART'
_computing_data_reduction 'Bruker SAINT'
_computing_molecular_graphics 'Bruker SHELXTL'
_computing_publication_material 'Bruker SHELXTL'
_computing_structure_refinement 'SHELXL-97 (Sheldrick, 1997)'
_computing_structure_solution 'SHELXS-97 (Sheldrick, 1990)'
_diffrn_ambient_temperature 296(2)
_diffrn_measured_fraction_theta_full 0.999
_diffrn_measured_fraction_theta_max 0.999
_diffrn_measurement_device_type 'CCD area detector'
_diffrn_measurement_method 'phi and omega scans'
_diffrn_radiation_monochromator graphite
_diffrn_radiation_source 'fine-focus sealed tube'
_diffrn_radiation_type MoK\a
_diffrn_radiation_wavelength 0.71073
_diffrn_reflns_av_R_equivalents 0.0976
_diffrn_reflns_av_sigmaI/netI 0.1072
_diffrn_reflns_limit_h_max 15
_diffrn_reflns_limit_h_min -12
_diffrn_reflns_limit_k_max 15
_diffrn_reflns_limit_k_min -15
_diffrn_reflns_limit_l_max 27
_diffrn_reflns_limit_l_min -24
_diffrn_reflns_number 27248
_diffrn_reflns_theta_full 26.00
_diffrn_reflns_theta_max 26.00
_diffrn_reflns_theta_min 1.85
_exptl_absorpt_coefficient_mu 2.209
_exptl_absorpt_correction_T_max 0.8260
_exptl_absorpt_correction_T_min 0.7052
_exptl_absorpt_correction_type multi-scan
_exptl_absorpt_process_details SADABS
_exptl_crystal_colour colorless
_exptl_crystal_density_diffrn 1.441
_exptl_crystal_description prismatic
_exptl_crystal_F_000 1504
_exptl_crystal_size_max 0.17
_exptl_crystal_size_mid 0.11
_exptl_crystal_size_min 0.09
_refine_diff_density_max 0.747
_refine_diff_density_min -0.588
_refine_diff_density_rms 0.076
_refine_ls_extinction_method none
_refine_ls_goodness_of_fit_ref 1.013
_refine_ls_hydrogen_treatment constr
_refine_ls_matrix_type full
_refine_ls_number_parameters 415
_refine_ls_number_reflns 6688
_refine_ls_number_restraints 0
_refine_ls_restrained_S_all 1.013
_refine_ls_R_factor_all 0.1980
_refine_ls_R_factor_gt 0.0609
_refine_ls_shift/su_max 0.002
_refine_ls_shift/su_mean 0.000
_refine_ls_structure_factor_coef Fsqd
_refine_ls_weighting_details 'calc w=1/[\s^2^(Fo^2^)+(0.0831P)^2^+8.3826P] where P=(Fo^2^+2Fc^2^)/3'
_refine_ls_weighting_scheme calc
_refine_ls_wR_factor_gt 0.1495
_refine_ls_wR_factor_ref 0.2423
_reflns_number_gt 2394
_reflns_number_total 6688
_reflns_threshold_expression >2sigma(I)
_cod_data_source_file jo202495z_si_003.cif
_cod_data_source_block al-gcfc
_cod_original_cell_volume 3412.6(11)
_cod_database_code 4027098

loop_
_symmetry_equiv_pos_as_xyz
'x, y, z'
'-x+1/2, y+1/2, -z+1/2'
'-x, -y, -z'
'x-1/2, -y-1/2, z-1/2'

loop_
_atom_site_label
_atom_site_type_symbol
_atom_site_fract_x
_atom_site_fract_y
_atom_site_fract_z
_atom_site_U_iso_or_equiv
_atom_site_adp_type
_atom_site_occupancy
_atom_site_symmetry_multiplicity
_atom_site_calc_flag
_atom_site_refinement_flags
Se Se 0.26445(10) 0.95629(7) 0.01280(4) 0.0877(4) Uani 1 1 d .
Se' Se 0.24729(9) 0.31917(7) 0.97725(5) 0.0878(4) Uani 1 1 d .
N1' N 0.1677(7) 0.3705(8) 0.7903(3) 0.080(2) Uani 1 1 d .
N1 N 0.3039(8) 0.9397(10) 0.1945(4) 0.096(3) Uani 1 1 d .
O1' O 0.1542(9) 0.5460(7) 0.7711(4) 0.159(4) Uani 1 1 d .
O1 O 0.2904(9) 0.7711(9) 0.2245(4) 0.171(5) Uani 1 1 d .
C2' C 0.1279(10) 0.4666(10) 0.7947(4) 0.091(3) Uani 1 1 d .
C2 C 0.3334(10) 0.8384(12) 0.2010(5) 0.093(3) Uani 1 1 d .
O2' O -0.0292(7) 0.5425(5) 0.8211(4) 0.133(3) Uani 1 1 d .
O2 O 0.4906(7) 0.7388(5) 0.1938(3) 0.131(3) Uani 1 1 d .
C3' C 0.0413(9) 0.4753(7) 0.8327(5) 0.085(3) Uani 1 1 d .
C3 C 0.4313(10) 0.8085(7) 0.1726(4) 0.081(3) Uani 1 1 d .
C4' C 0.0533(7) 0.4015(7) 0.8858(4) 0.066(2) Uani 1 1 d .
C4 C 0.4370(8) 0.8724(6) 0.1158(4) 0.066(2) Uani 1 1 d .
C5' C 0.0667(7) 0.2943(6) 0.8592(4) 0.060(2) Uani 1 1 d .
C5 C 0.4340(8) 0.9853(6) 0.1357(4) 0.066(3) Uani 1 1 d .
C6' C 0.0257(9) 0.2048(8) 0.8815(5) 0.089(3) Uani 1 1 d .
H6' H -0.0151 0.2114 0.9111 0.106 Uiso 1 1 calc R
C6 C 0.4939(10) 1.0621(9) 0.1152(5) 0.115(4) Uani 1 1 d .
H6 H 0.5403 1.0448 0.0897 0.138 Uiso 1 1 calc R
C7' C 0.0437(13) 0.1093(9) 0.8611(6) 0.121(5) Uani 1 1 d .
H7' H 0.0150 0.0514 0.8768 0.145 Uiso 1 1 calc R
C7 C 0.4856(18) 1.1631(12) 0.1320(10) 0.195(13) Uani 1 1 d .
H7 H 0.5279 1.2135 0.1185 0.235 Uiso 1 1 calc R
C8 C 0.419(2) 1.1908(15) 0.1668(13) 0.24(2) Uani 1 1 d .
H8 H 0.4125 1.2607 0.1760 0.289 Uiso 1 1 calc R
C8' C 0.1029(13) 0.0963(9) 0.8181(7) 0.130(6) Uani 1 1 d .
H8' H 0.1148 0.0298 0.8047 0.156 Uiso 1 1 calc R
C9' C 0.1461(9) 0.1825(10) 0.7940(5) 0.102(4) Uani 1 1 d .
H9' H 0.1877 0.1742 0.7649 0.122 Uiso 1 1 calc R
C9 C 0.3609(13) 1.1177(11) 0.1896(6) 0.140(7) Uani 1 1 d .
H9 H 0.3168 1.1372 0.2159 0.168 Uiso 1 1 calc R
C10' C 0.1252(8) 0.2835(7) 0.8149(4) 0.067(3) Uani 1 1 d .
C10 C 0.3671(10) 1.0119(9) 0.1732(5) 0.084(3) Uani 1 1 d .
C11' C 0.1611(7) 0.4339(6) 0.9341(4) 0.065(2) Uani 1 1 d .
C11 C 0.3312(8) 0.8424(7) 0.0649(3) 0.068(3) Uani 1 1 d .
C12 C 0.2944(9) 0.7471(6) 0.0556(4) 0.098(4) Uani 1 1 d .
H12A H 0.3325 0.6935 0.0804 0.118 Uiso 1 1 calc R
H12B H 0.2301 0.7327 0.0243 0.118 Uiso 1 1 calc R
C12' C 0.1885(9) 0.5315(6) 0.9466(4) 0.090(3) Uani 1 1 d .
H12C H 0.1420 0.5842 0.9259 0.108 Uiso 1 1 calc R
H12D H 0.2544 0.5480 0.9761 0.108 Uiso 1 1 calc R
C13' C 0.2488(10) 0.3587(11) 0.7525(5) 0.144(5) Uani 1 1 d .
H13A H 0.2684 0.4261 0.7399 0.215 Uiso 1 1 calc R
H13B H 0.2161 0.3178 0.7163 0.215 Uiso 1 1 calc R
H13C H 0.3148 0.3246 0.7767 0.215 Uiso 1 1 calc R
C13 C 0.2152(11) 0.9714(15) 0.2239(7) 0.217(10) Uani 1 1 d .
H13D H 0.2465 1.0154 0.2590 0.325 Uiso 1 1 calc R
H13E H 0.1830 0.9108 0.2377 0.325 Uiso 1 1 calc R
H13F H 0.1582 1.0087 0.1943 0.325 Uiso 1 1 calc R
C14 C 0.5413(9) 0.8434(10) 0.0954(5) 0.122(4) Uani 1 1 d .
H14A H 0.6065 0.8594 0.1283 0.184 Uiso 1 1 calc R
H14B H 0.5433 0.8821 0.0588 0.184 Uiso 1 1 calc R
H14C H 0.5401 0.7704 0.0864 0.184 Uiso 1 1 calc R
C14' C -0.0447(9) 0.4090(10) 0.9158(6) 0.127(5) Uani 1 1 d .
H14D H -0.0544 0.4800 0.9266 0.190 Uiso 1 1 calc R
H14E H -0.0295 0.3669 0.9527 0.190 Uiso 1 1 calc R
H14F H -0.1117 0.3848 0.8869 0.190 Uiso 1 1 calc R
C15 C 0.1493(10) 0.8832(6) -0.0446(4) 0.069(3) Uani 1 1 d .
C15' C 0.3465(9) 0.3912(7) 1.0430(4) 0.068(2) Uani 1 1 d .
C16 C 0.1660(9) 0.8379(7) -0.0974(4) 0.078(3) Uani 1 1 d .
H16 H 0.2365 0.8406 -0.1050 0.094 Uiso 1 1 calc R
C16' C 0.3118(11) 0.4356(9) 1.0907(5) 0.109(4) Uani 1 1 d .
H16' H 0.2366 0.4314 1.0905 0.131 Uiso 1 1 calc R
C17 C 0.0795(11) 0.7883(7) -0.1395(4) 0.084(3) Uani 1 1 d .
H17 H 0.0927 0.7571 -0.1747 0.101 Uiso 1 1 calc R
C17' C 0.3851(18) 0.4868(14) 1.1396(8) 0.149(8) Uani 1 1 d .
H17' H 0.3607 0.5169 1.1719 0.179 Uiso 1 1 calc R
C18 C -0.0232(11) 0.7845(8) -0.1302(5) 0.091(3) Uani 1 1 d .
H18 H -0.0814 0.7528 -0.1594 0.109 Uiso 1 1 calc R
C18' C 0.489(2) 0.4904(13) 1.1381(9) 0.153(9) Uani 1 1 d .
H18' H 0.5384 0.5242 1.1709 0.184 Uiso 1 1 calc R
C19 C -0.0421(9) 0.8271(8) -0.0778(6) 0.094(3) Uani 1 1 d .
H19 H -0.1134 0.8247 -0.0711 0.113 Uiso 1 1 calc R
C19' C 0.5302(13) 0.4504(13) 1.0942(8) 0.140(6) Uani 1 1 d .
H19' H 0.6062 0.4554 1.0965 0.168 Uiso 1 1 calc R
C20 C 0.0440(11) 0.8739(7) -0.0348(4) 0.084(3) Uani 1 1 d .
H20 H 0.0310 0.8998 0.0018 0.101 Uiso 1 1 calc R
C20' C 0.4565(11) 0.3998(8) 1.0438(5) 0.096(3) Uani 1 1 d .
H20' H 0.4828 0.3726 1.0114 0.115 Uiso 1 1 calc R

loop_
_atom_site_aniso_label
_atom_site_aniso_U_11
_atom_site_aniso_U_22
_atom_site_aniso_U_33
_atom_site_aniso_U_23
_atom_site_aniso_U_13
_atom_site_aniso_U_12
Se 0.1142(9) 0.0617(6) 0.0653(6) 0.0048(5) -0.0168(6) 0.0001(6)
Se' 0.0909(8) 0.0625(6) 0.0926(8) -0.0001(5) -0.0083(6) 0.0164(5)
N1' 0.070(6) 0.113(7) 0.055(5) 0.004(5) 0.013(4) 0.004(5)
N1 0.071(7) 0.144(10) 0.063(6) -0.016(6) 0.003(5) 0.002(7)
O1' 0.228(11) 0.130(7) 0.089(6) 0.038(5) -0.016(6) -0.076(7)
O1 0.175(10) 0.220(11) 0.102(6) 0.048(7) 0.006(6) -0.108(9)
C2' 0.104(10) 0.107(9) 0.051(6) 0.016(6) 0.001(6) -0.022(8)
C2 0.079(9) 0.125(11) 0.058(7) 0.014(7) -0.011(6) -0.029(8)
O2' 0.141(7) 0.085(5) 0.127(6) -0.022(4) -0.052(5) 0.052(5)
O2 0.179(8) 0.075(5) 0.094(5) -0.001(4) -0.047(5) 0.038(5)
C3' 0.084(8) 0.051(5) 0.089(7) -0.009(5) -0.031(6) 0.021(5)
C3 0.102(9) 0.051(5) 0.064(6) 0.003(4) -0.027(6) -0.004(5)
C4' 0.062(6) 0.066(5) 0.070(6) 0.002(5) 0.017(5) 0.017(5)
C4 0.070(6) 0.061(5) 0.062(6) -0.007(4) 0.009(5) 0.018(4)
C5' 0.064(6) 0.052(5) 0.056(5) 0.001(4) 0.001(5) 0.003(4)
C5 0.068(7) 0.052(5) 0.064(6) 0.012(4) -0.011(5) 0.001(5)
C6' 0.102(9) 0.074(7) 0.086(7) 0.005(6) 0.018(6) -0.016(6)
C6 0.118(10) 0.104(9) 0.095(8) 0.034(7) -0.026(7) -0.038(8)
C7' 0.180(14) 0.067(8) 0.085(9) 0.005(7) -0.019(9) -0.020(8)
C7 0.20(2) 0.078(12) 0.21(2) 0.071(13) -0.123(17) -0.072(13)
C8 0.28(3) 0.072(10) 0.23(3) -0.034(14) -0.19(2) 0.066(16)
C8' 0.186(15) 0.062(7) 0.103(10) -0.015(8) -0.036(10) 0.035(9)
C9' 0.095(9) 0.124(10) 0.073(7) -0.027(7) -0.004(6) 0.036(8)
C9 0.150(14) 0.108(10) 0.113(10) -0.052(9) -0.057(9) 0.069(10)
C10' 0.065(6) 0.076(6) 0.047(5) -0.003(5) -0.008(5) 0.014(5)
C10 0.073(8) 0.090(8) 0.069(7) -0.024(6) -0.019(6) 0.025(6)
C11' 0.075(7) 0.062(5) 0.057(5) -0.005(4) 0.013(5) 0.018(5)
C11 0.086(7) 0.068(6) 0.042(5) -0.009(4) 0.000(5) 0.011(5)
C12 0.136(9) 0.048(5) 0.079(6) -0.015(5) -0.029(6) 0.002(6)
C12' 0.134(9) 0.056(5) 0.056(5) -0.012(4) -0.021(6) 0.010(6)
C13' 0.089(9) 0.274(18) 0.078(8) -0.005(10) 0.039(7) -0.023(10)
C13 0.088(11) 0.41(3) 0.154(15) -0.089(17) 0.041(11) 0.010(14)
C14 0.075(8) 0.174(12) 0.116(9) -0.036(8) 0.020(7) 0.031(8)
C14' 0.081(9) 0.158(11) 0.162(12) -0.032(9) 0.068(9) 0.013(8)
C15 0.103(8) 0.055(5) 0.042(5) 0.002(4) 0.006(5) 0.005(5)
C15' 0.068(7) 0.070(6) 0.059(6) 0.016(5) 0.004(5) 0.013(5)
C16 0.088(8) 0.086(7) 0.057(6) 0.002(5) 0.012(5) 0.011(6)
C16' 0.140(11) 0.118(9) 0.068(7) 0.020(7) 0.026(8) 0.047(8)
C17 0.113(10) 0.078(7) 0.054(6) -0.009(5) 0.010(7) 0.003(7)
C17' 0.24(2) 0.138(13) 0.061(9) -0.009(8) 0.020(14) 0.054(16)
C18 0.101(10) 0.077(7) 0.079(8) -0.009(6) -0.004(7) 0.009(7)
C18' 0.25(3) 0.090(10) 0.093(12) 0.026(9) -0.011(17) -0.019(15)
C19 0.067(8) 0.097(8) 0.113(9) 0.003(7) 0.016(7) 0.004(6)
C19' 0.113(12) 0.166(15) 0.122(12) 0.044(11) -0.004(11) -0.063(11)
C20 0.111(10) 0.081(7) 0.058(6) 0.003(5) 0.017(7) 0.003(7)
C20' 0.110(10) 0.111(8) 0.063(7) 0.015(6) 0.014(7) -0.015(7)

loop_
_atom_type_symbol
_atom_type_description
_atom_type_scat_dispersion_real
_atom_type_scat_dispersion_imag
_atom_type_scat_source
C C 0.0033 0.0016 'International Tables Vol C Tables 4.2.6.8 and 6.1.1.4'
H H 0.0000 0.0000 'International Tables Vol C Tables 4.2.6.8 and 6.1.1.4'
N N 0.0061 0.0033 'International Tables Vol C Tables 4.2.6.8 and 6.1.1.4'
O O 0.0106 0.0060 'International Tables Vol C Tables 4.2.6.8 and 6.1.1.4'
Se Se -0.0929 2.2259 'International Tables Vol C Tables 4.2.6.8 and 6.1.1.4'

loop_
_geom_angle_atom_site_label_1
_geom_angle_atom_site_label_2
_geom_angle_atom_site_label_3
_geom_angle
C15 Se C11 99.1(3)
C15' Se' C11' 100.1(4)
C2' N1' C10' 121.6(9)
C2' N1' C13' 116.9(10)
C10' N1' C13' 121.1(10)
C10 N1 C2 121.8(11)
C10 N1 C13 121.3(13)
C2 N1 C13 115.6(14)
O1' C2' N1' 126.3(13)
O1' C2' C3' 118.3(13)
N1' C2' C3' 115.4(9)
O1 C2 N1 127.0(15)
O1 C2 C3 118.4(14)
N1 C2 C3 114.5(10)
O2' C3' C4' 123.0(12)
O2' C3' C2' 120.3(11)
C4' C3' C2' 116.7(8)
O2 C3 C4 125.8(12)
O2 C3 C2 119.9(11)
C4 C3 C2 114.2(8)
C3' C4' C11' 105.8(7)
C3' C4' C5' 105.5(7)
C11' C4' C5' 110.8(7)
C3' C4' C14' 112.0(9)
C11' C4' C14' 108.7(8)
C5' C4' C14' 113.8(8)
C3 C4 C14 109.7(9)
C3 C4 C5 105.3(7)
C14 C4 C5 114.1(9)
C3 C4 C11 105.2(7)
C14 C4 C11 110.2(7)
C5 C4 C11 111.9(7)
C10' C5' C6' 118.5(9)
C10' C5' C4' 120.0(8)
C6' C5' C4' 121.4(9)
C10 C5 C6 119.0(11)
C10 C5 C4 118.9(9)
C6 C5 C4 122.0(11)
C7' C6' C5' 121.6(11)
C7' C6' H6' 119.2
C5' C6' H6' 119.2
C5 C6 C7 120.4(16)
C5 C6 H6 119.8
C7 C6 H6 119.8
C8' C7' C6' 121.1(13)
C8' C7' H7' 119.5
C6' C7' H7' 119.5
C8 C7 C6 122(2)
C8 C7 H7 119.2
C6 C7 H7 119.2
C7 C8 C9 120.2(19)
C7 C8 H8 119.9
C9 C8 H8 119.9
C7' C8' C9' 120.1(12)
C7' C8' H8' 120.0
C9' C8' H8' 120.0
C8' C9' C10' 118.7(12)
C8' C9' H9' 120.7
C10' C9' H9' 120.7
C8 C9 C10 120.0(19)
C8 C9 H9 120.0
C10 C9 H9 120.0
C5' C10' N1' 121.2(8)
C5' C10' C9' 120.0(10)
N1' C10' C9' 118.8(10)
C5 C10 N1 122.0(10)
C5 C10 C9 118.8(14)
N1 C10 C9 119.2(14)
C12' C11' C4' 122.5(8)
C12' C11' Se' 123.3(7)
C4' C11' Se' 114.1(6)
C12 C11 C4 123.1(8)
C12 C11 Se 123.0(7)
C4 C11 Se 113.8(6)
C11 C12 H12A 120.0
C11 C12 H12B 120.0
H12A C12 H12B 120.0
C11' C12' H12C 120.0
C11' C12' H12D 120.0
H12C C12' H12D 120.0
N1' C13' H13A 109.5
N1' C13' H13B 109.5
H13A C13' H13B 109.5
N1' C13' H13C 109.5
H13A C13' H13C 109.5
H13B C13' H13C 109.5
N1 C13 H13D 109.5
N1 C13 H13E 109.5
H13D C13 H13E 109.5
N1 C13 H13F 109.5
H13D C13 H13F 109.5
H13E C13 H13F 109.5
C4 C14 H14A 109.5
C4 C14 H14B 109.5
H14A C14 H14B 109.5
C4 C14 H14C 109.5
H14A C14 H14C 109.5
H14B C14 H14C 109.5
C4' C14' H14D 109.5
C4' C14' H14E 109.5
H14D C14' H14E 109.5
C4' C14' H14F 109.5
H14D C14' H14F 109.5
H14E C14' H14F 109.5
C20 C15 C16 117.0(9)
C20 C15 Se 120.8(8)
C16 C15 Se 122.2(9)
C20' C15' C16' 117.9(10)
C20' C15' Se' 119.8(8)
C16' C15' Se' 122.3(10)
C17 C16 C15 120.9(10)
C17 C16 H16 119.5
C15 C16 H16 119.5
C15' C16' C17' 122.2(14)
C15' C16' H16' 118.9
C17' C16' H16' 118.9
C18 C17 C16 120.8(10)
C18 C17 H17 119.6
C16 C17 H17 119.6
C18' C17' C16' 116.7(19)
C18' C17' H17' 121.6
C16' C17' H17' 121.6
C17 C18 C19 119.8(11)
C17 C18 H18 120.1
C19 C18 H18 120.1
C17' C18' C19' 126(2)
C17' C18' H18' 117.2
C19' C18' H18' 117.2
C20 C19 C18 119.9(11)
C20 C19 H19 120.0
C18 C19 H19 120.0
C18' C19' C20' 118.3(17)
C18' C19' H19' 120.9
C20' C19' H19' 120.9
C15 C20 C19 121.5(10)
C15 C20 H20 119.3
C19 C20 H20 119.3
C15' C20' C19' 119.2(12)
C15' C20' H20' 120.4
C19' C20' H20' 120.4

loop_
_geom_bond_atom_site_label_1
_geom_bond_atom_site_label_2
_geom_bond_distance
Se C15 1.897(9)
Se C11 1.917(8)
Se' C15' 1.890(9)
Se' C11' 1.925(8)
N1' C2' 1.343(13)
N1' C10' 1.405(12)
N1' C13' 1.471(13)
N1 C10 1.374(14)
N1 C2 1.351(14)
N1 C13 1.471(15)
O1' C2' 1.229(11)
O1 C2 1.203(12)
C2' C3' 1.529(15)
C2 C3 1.549(16)
O2' C3' 1.208(10)
O2 C3 1.176(10)
C3' C4' 1.491(13)
C3 C4 1.524(12)
C4' C11' 1.538(11)
C4' C5' 1.526(11)
C4' C14' 1.527(12)
C4 C14 1.518(12)
C4 C5 1.522(11)
C4 C11 1.542(11)
C5' C10' 1.369(12)
C5' C6' 1.400(12)
C5 C10 1.358(14)
C5 C6 1.381(13)
C6' C7' 1.347(15)
C6' H6' 0.9300
C6 C7 1.36(2)
C6 H6 0.9300
C7' C8' 1.353(18)
C7' H7' 0.9300
C7 C8 1.31(4)
C7 H7 0.9300
C8 C9 1.36(3)
C8 H8 0.9300
C8' C9' 1.397(17)
C8' H8' 0.9300
C9' C10' 1.425(13)
C9' H9' 0.9300
C9 C10 1.416(15)
C9 H9 0.9300
C11' C12' 1.310(11)
C11 C12 1.305(11)
C12 H12A 0.9300
C12 H12B 0.9300
C12' H12C 0.9300
C12' H12D 0.9300
C13' H13A 0.9600
C13' H13B 0.9600
C13' H13C 0.9600
C13 H13D 0.9600
C13 H13E 0.9600
C13 H13F 0.9600
C14 H14A 0.9600
C14 H14B 0.9600
C14 H14C 0.9600
C14' H14D 0.9600
C14' H14E 0.9600
C14' H14F 0.9600
C15 C20 1.380(13)
C15 C16 1.373(12)
C15' C20' 1.360(13)
C15' C16' 1.367(13)
C16 C17 1.383(13)
C16 H16 0.9300
C16' C17' 1.388(19)
C16' H16' 0.9300
C17 C18 1.338(14)
C17 H17 0.9300
C17' C18' 1.29(2)
C17' H17' 0.9300
C18 C19 1.360(14)
C18 H18 0.9300
C18' C19' 1.32(2)
C18' H18' 0.9300
C19 C20 1.373(13)
C19 H19 0.9300
C19' C20' 1.409(16)
C19' H19' 0.9300
C20 H20 0.9300
C20' H20' 0.9300

loop_
_geom_torsion_atom_site_label_1
_geom_torsion_atom_site_label_2
_geom_torsion_atom_site_label_3
_geom_torsion_atom_site_label_4
_geom_torsion
C10' N1' C2' O1' -174.7(9)
C13' N1' C2' O1' -1.3(15)
C10' N1' C2' C3' 4.8(12)
C13' N1' C2' C3' 178.3(8)
C10 N1 C2 O1 172.5(10)
C13 N1 C2 O1 5.1(16)
C10 N1 C2 C3 -9.5(13)
C13 N1 C2 C3 -176.8(9)
O1' C2' C3' O2' 28.3(14)
N1' C2' C3' O2' -151.3(9)
O1' C2' C3' C4' -148.3(9)
N1' C2' C3' C4' 32.1(12)
O1 C2 C3 O2 -30.1(14)
N1 C2 C3 O2 151.7(9)
O1 C2 C3 C4 147.0(9)
N1 C2 C3 C4 -31.2(11)
O2' C3' C4' C11' -108.4(10)
C2' C3' C4' C11' 68.1(9)
O2' C3' C4' C5' 134.1(9)
C2' C3' C4' C5' -49.4(10)
O2' C3' C4' C14' 9.9(13)
C2' C3' C4' C14' -173.6(8)
O2 C3 C4 C14 -8.1(13)
C2 C3 C4 C14 175.0(8)
O2 C3 C4 C5 -131.3(9)
C2 C3 C4 C5 51.8(10)
O2 C3 C4 C11 110.4(10)
C2 C3 C4 C11 -66.5(9)
C3' C4' C5' C10' 36.2(11)
C11' C4' C5' C10' -77.7(9)
C14' C4' C5' C10' 159.4(8)
C3' C4' C5' C6' -147.4(9)
C11' C4' C5' C6' 98.6(10)
C14' C4' C5' C6' -24.2(12)
C3 C4 C5 C10 -38.2(11)
C14 C4 C5 C10 -158.5(8)
C11 C4 C5 C10 75.5(10)
C3 C4 C5 C6 144.2(9)
C14 C4 C5 C6 23.9(12)
C11 C4 C5 C6 -102.1(10)
C10' C5' C6' C7' 0.9(14)
C4' C5' C6' C7' -175.5(10)
C10 C5 C6 C7 -0.3(15)
C4 C5 C6 C7 177.3(11)
C5' C6' C7' C8' 0.2(18)
C5 C6 C7 C8 -1(3)
C6 C7 C8 C9 3(4)
C6' C7' C8' C9' 0(2)
C7' C8' C9' C10' -0.8(18)
C7 C8 C9 C10 -3(3)
C6' C5' C10' N1' 179.4(8)
C4' C5' C10' N1' -4.1(12)
C6' C5' C10' C9' -2.0(12)
C4' C5' C10' C9' 174.5(8)
C2' N1' C10' C5' -19.2(12)
C13' N1' C10' C5' 167.7(8)
C2' N1' C10' C9' 162.2(9)
C13' N1' C10' C9' -11.0(12)
C8' C9' C10' C5' 2.0(14)
C8' C9' C10' N1' -179.4(9)
C6 C5 C10 N1 179.0(9)
C4 C5 C10 N1 1.3(13)
C6 C5 C10 C9 0.3(13)
C4 C5 C10 C9 -177.4(8)
C2 N1 C10 C5 26.1(14)
C13 N1 C10 C5 -167.3(10)
C2 N1 C10 C9 -155.2(10)
C13 N1 C10 C9 11.4(15)
C8 C9 C10 C5 1(2)
C8 C9 C10 N1 -177.4(15)
C3' C4' C11' C12' 40.2(12)
C5' C4' C11' C12' 153.9(9)
C14' C4' C11' C12' -80.3(12)
C3' C4' C11' Se' -142.9(7)
C5' C4' C11' Se' -29.1(9)
C14' C4' C11' Se' 96.6(8)
C15' Se' C11' C12' 10.4(9)
C15' Se' C11' C4' -166.5(7)
C3 C4 C11 C12 -41.3(12)
C14 C4 C11 C12 76.9(12)
C5 C4 C11 C12 -155.0(10)
C3 C4 C11 Se 142.7(7)
C14 C4 C11 Se -99.1(8)
C5 C4 C11 Se 28.9(10)
C15 Se C11 C12 -0.4(10)
C15 Se C11 C4 175.6(7)
C11 Se C15 C20 92.3(8)
C11 Se C15 C16 -88.0(7)
C11' Se' C15' C20' -109.2(8)
C11' Se' C15' C16' 71.0(8)
C20 C15 C16 C17 2.0(13)
Se C15 C16 C17 -177.7(7)
C20' C15' C16' C17' -1.1(16)
Se' C15' C16' C17' 178.7(10)
C15 C16 C17 C18 0.9(15)
C15' C16' C17' C18' 0(2)
C16 C17 C18 C19 -2.0(16)
C16' C17' C18' C19' 0(3)
C17 C18 C19 C20 0.0(16)
C17' C18' C19' C20' 1(3)
C16 C15 C20 C19 -4.0(14)
Se C15 C20 C19 175.7(7)
C18 C19 C20 C15 3.1(15)
C16' C15' C20' C19' 2.1(15)
Se' C15' C20' C19' -177.7(8)
C18' C19' C20' C15' -2(2)
